data_4314173
loop_
_publ_author_name
'Yu-Bin Dong'
'Jun-Yan Cheng'
'Ru-Qi Huang'
'Mark D. Smith'
'Hans-Conrad zur Loye'

_publ_section_title
;
 Self-Assembly of Coordination Polymers from AgX (X = SbF6-, PF6-, and
 CF3SO3-) and Oxadiazole-Containing Ligands
;
_journal_name_full 'Inorganic Chemistry'
_journal_page_first 5699
_journal_page_last 5706
_journal_paper_doi 10.1021/ic034306t
_journal_volume 42
_journal_year 2003
_chemical_formula_sum 'C12 H8 Ag F6 N4 O Sb'
_chemical_formula_weight 567.84
_chemical_name_systematic
; 
 ? 
;
_space_group_IT_number 14
_symmetry_cell_setting monoclinic
_symmetry_space_group_name_Hall '-P 2ybc'
_symmetry_space_group_name_H-M 'P 1 21/c 1'
_atom_sites_solution_hydrogens geom
_atom_sites_solution_primary direct
_atom_sites_solution_secondary difmap
_audit_creation_method SHELXL-97
_cell_angle_alpha 90.00
_cell_angle_beta 94.1080(10)
_cell_angle_gamma 90.00
_cell_formula_units_Z 4
_cell_length_a 6.6846(4)
_cell_length_b 27.1113(15)
_cell_length_c 8.6802(5)
_cell_measurement_reflns_used 8138
_cell_measurement_temperature 150.0(2)
_cell_measurement_theta_max 25.039
_cell_measurement_theta_min 2.352
_cell_volume 1569.06(16)
_computing_cell_refinement 'SAINT+ NT V6.02a (Bruker, 1998)'
_computing_data_collection 'SMART NT V5.625 (Bruker, 2000)'
_computing_data_reduction 'SAINT+ NT V6.02a'
_computing_molecular_graphics 'SHELXTL V5.1 (Sheldrick, 1997)'
_computing_publication_material 'SHELXTL V5.1'
_computing_structure_refinement 'SHELXL-97 (Sheldrick, 1997)'
_computing_structure_solution 'SHELXS-97 (Sheldrick, 1990)'
_diffrn_ambient_temperature 150.0(2)
_diffrn_measured_fraction_theta_full 0.998
_diffrn_measured_fraction_theta_max 0.998
_diffrn_measurement_device_type 'Bruker SMART APEX CCD diffractometer'
_diffrn_measurement_method 'omega scans'
_diffrn_radiation_monochromator graphite
_diffrn_radiation_source 'sealed tube'
_diffrn_radiation_type MoK\a
_diffrn_radiation_wavelength 0.71073
_diffrn_reflns_av_R_equivalents 0.0249
_diffrn_reflns_av_sigmaI/netI 0.0260
_diffrn_reflns_limit_h_max 7
_diffrn_reflns_limit_h_min -7
_diffrn_reflns_limit_k_max 30
_diffrn_reflns_limit_k_min -32
_diffrn_reflns_limit_l_max 8
_diffrn_reflns_limit_l_min -10
_diffrn_reflns_number 9191
_diffrn_reflns_theta_full 25.04
_diffrn_reflns_theta_max 25.04
_diffrn_reflns_theta_min 1.50
_diffrn_standards_decay_% <1
_exptl_absorpt_coefficient_mu 3.045
_exptl_absorpt_correction_T_max 0.4286
_exptl_absorpt_correction_T_min 0.3408
_exptl_absorpt_correction_type multi-scan
_exptl_absorpt_process_details '(SADABS, Bruker, 1997)'
_exptl_crystal_colour colorless
_exptl_crystal_density_diffrn 2.404
_exptl_crystal_density_method 'not measured'
_exptl_crystal_description block
_exptl_crystal_F_000 1072
_exptl_crystal_size_max 0.44
_exptl_crystal_size_mid 0.40
_exptl_crystal_size_min 0.32
_refine_diff_density_max 0.330
_refine_diff_density_min -0.487
_refine_diff_density_rms 0.093
_refine_ls_extinction_coef 0.0079(2)
_refine_ls_extinction_expression Fc^*^=kFc[1+0.001xFc^2^\l^3^/sin(2\q)]^-1/4^
_refine_ls_extinction_method SHELXL
_refine_ls_goodness_of_fit_ref 1.028
_refine_ls_hydrogen_treatment refU
_refine_ls_matrix_type full
_refine_ls_number_parameters 235
_refine_ls_number_reflns 2768
_refine_ls_number_restraints 0
_refine_ls_restrained_S_all 1.028
_refine_ls_R_factor_all 0.0234
_refine_ls_R_factor_gt 0.0197
_refine_ls_shift/su_max 0.001
_refine_ls_shift/su_mean 0.000
_refine_ls_structure_factor_coef Fsqd
_refine_ls_weighting_details 'calc w=1/[\s^2^(Fo^2^)+(0.0232P)^2^+0.0000P] where P=(Fo^2^+2Fc^2^)/3'
_refine_ls_weighting_scheme calc
_refine_ls_wR_factor_gt 0.0453
_refine_ls_wR_factor_ref 0.0466
_reflns_number_gt 2542
_reflns_number_total 2768
_reflns_threshold_expression >2sigma(I)
_cod_data_source_file ic034306tsi20030718_111823_1.cif
_cod_data_source_block ybd1
_cod_depositor_comments
;
The following automatic conversions were performed:

'_symmetry_cell_setting' value 'Monoclinic' changed to 'monoclinic'
according to the built-in table from CIF Core dictionary named
'cif_core.dic' version 2.4.1 from 2010-06-29.

Automatic conversion script
Id: cif_fix_values 1646 2011-03-28 12:23:43Z adriana 
;
_cod_database_code 4314173

loop_
_symmetry_equiv_pos_as_xyz
'x, y, z'
'-x, y+1/2, -z+1/2'
'-x, -y, -z'
'x, -y-1/2, z-1/2'

loop_
_atom_site_label
_atom_site_type_symbol
_atom_site_fract_x
_atom_site_fract_y
_atom_site_fract_z
_atom_site_U_iso_or_equiv
_atom_site_adp_type
_atom_site_occupancy
_atom_site_symmetry_multiplicity
_atom_site_calc_flag
_atom_site_refinement_flags
_atom_site_disorder_assembly
_atom_site_disorder_group
Ag Ag 0.30874(3) 0.387128(7) 0.09450(3) 0.02180(8) Uani 1 1 d . . .
C1 C 0.4169(5) 0.27742(11) 0.1577(4) 0.0280(7) Uani 1 1 d . . .
H1 H 0.2965 0.2734 0.0939 0.026(8) Uiso 1 1 calc R . .
C2 C 0.5118(5) 0.23594(11) 0.2186(4) 0.0279(7) Uani 1 1 d . . .
H2 H 0.4571 0.2041 0.1973 0.012(7) Uiso 1 1 calc R . .
C3 C 0.6874(4) 0.24125(10) 0.3108(3) 0.0198(6) Uani 1 1 d . . .
C4 C 0.7615(4) 0.28840(11) 0.3398(3) 0.0229(7) Uani 1 1 d . . .
H4 H 0.8819 0.2934 0.4028 0.020(8) Uiso 1 1 calc R . .
C5 C 0.6559(4) 0.32782(10) 0.2749(3) 0.0220(6) Uani 1 1 d . . .
H5 H 0.7064 0.3601 0.2955 0.011(7) Uiso 1 1 calc R . .
C6 C 0.7905(4) 0.19807(10) 0.3785(3) 0.0188(6) Uani 1 1 d . . .
C7 C 0.8263(4) 0.12192(10) 0.4337(3) 0.0173(6) Uani 1 1 d . . .
C8 C 0.6695(4) -0.00308(10) 0.2978(3) 0.0206(6) Uani 1 1 d . . .
H8 H 0.6207 -0.0185 0.2043 0.027(8) Uiso 1 1 calc R . .
C9 C 0.7033(4) 0.04666(10) 0.2969(3) 0.0195(6) Uani 1 1 d . . .
H9 H 0.6760 0.0653 0.2052 0.018(7) Uiso 1 1 calc R . .
C10 C 0.7782(4) 0.06936(10) 0.4324(3) 0.0172(6) Uani 1 1 d . . .
C11 C 0.8083(4) 0.04125(10) 0.5654(3) 0.0185(6) Uani 1 1 d . . .
H11 H 0.8553 0.0559 0.6606 0.021(8) Uiso 1 1 calc R . .
C12 C 0.7682(4) -0.00858(10) 0.5558(3) 0.0180(6) Uani 1 1 d . . .
H12 H 0.7885 -0.0278 0.6471 0.012(7) Uiso 1 1 calc R . .
N1 N 0.4865(4) 0.32317(8) 0.1845(3) 0.0201(5) Uani 1 1 d . . .
N2 N 0.9583(4) 0.19501(8) 0.4610(3) 0.0215(5) Uani 1 1 d . . .
N3 N 0.9824(4) 0.14447(8) 0.4981(3) 0.0208(5) Uani 1 1 d . . .
N4 N 0.7022(3) -0.03136(8) 0.4252(3) 0.0184(5) Uani 1 1 d . . .
O1 O 0.6981(3) 0.15336(7) 0.3561(2) 0.0187(4) Uani 1 1 d . . .
Sb Sb 0.82225(3) 0.608168(7) 0.45769(2) 0.01978(8) Uani 1 1 d . . .
F1 F 0.9388(3) 0.59837(6) 0.65874(19) 0.0312(4) Uani 1 1 d . . .
F2 F 0.7070(3) 0.61773(6) 0.2558(2) 0.0320(4) Uani 1 1 d . . .
F3 F 1.0726(3) 0.62723(7) 0.3940(2) 0.0367(5) Uani 1 1 d . . .
F4 F 0.8739(3) 0.54258(6) 0.4095(2) 0.0409(5) Uani 1 1 d . . .
F5 F 0.5721(3) 0.58995(7) 0.5244(2) 0.0373(5) Uani 1 1 d . . .
F6 F 0.7713(3) 0.67394(6) 0.5073(2) 0.0327(4) Uani 1 1 d . . .

loop_
_atom_site_aniso_label
_atom_site_aniso_U_11
_atom_site_aniso_U_22
_atom_site_aniso_U_33
_atom_site_aniso_U_23
_atom_site_aniso_U_13
_atom_site_aniso_U_12
Ag 0.02505(14) 0.01381(13) 0.02618(15) 0.00113(9) -0.00073(10) 0.00269(9)
C1 0.0249(17) 0.0234(17) 0.0337(18) -0.0019(13) -0.0111(14) 0.0006(13)
C2 0.0307(18) 0.0144(15) 0.0369(19) -0.0009(13) -0.0095(14) -0.0034(13)
C3 0.0227(16) 0.0162(15) 0.0202(15) 0.0005(11) 0.0003(12) 0.0012(12)
C4 0.0201(16) 0.0181(16) 0.0295(17) -0.0002(12) -0.0053(13) -0.0027(12)
C5 0.0225(16) 0.0149(15) 0.0282(17) -0.0004(12) -0.0006(13) -0.0028(12)
C6 0.0220(16) 0.0149(14) 0.0196(15) -0.0023(11) 0.0014(12) -0.0027(12)
C7 0.0180(15) 0.0167(14) 0.0174(15) -0.0005(11) 0.0010(11) 0.0032(12)
C8 0.0182(15) 0.0208(16) 0.0224(16) -0.0048(12) -0.0021(12) 0.0005(12)
C9 0.0199(16) 0.0180(15) 0.0203(15) 0.0042(12) 0.0003(12) 0.0007(12)
C10 0.0119(14) 0.0155(14) 0.0244(16) -0.0006(11) 0.0023(11) 0.0020(11)
C11 0.0170(15) 0.0205(15) 0.0181(15) -0.0017(12) 0.0006(11) 0.0003(12)
C12 0.0163(15) 0.0188(15) 0.0188(15) 0.0036(12) 0.0011(11) 0.0024(12)
N1 0.0220(14) 0.0146(13) 0.0232(13) 0.0005(10) -0.0019(10) 0.0013(10)
N2 0.0254(14) 0.0129(12) 0.0254(14) 0.0023(10) -0.0037(11) 0.0001(10)
N3 0.0220(14) 0.0148(12) 0.0253(14) 0.0016(10) -0.0003(10) 0.0011(10)
N4 0.0143(13) 0.0163(12) 0.0242(13) -0.0001(10) -0.0002(10) 0.0005(10)
O1 0.0182(10) 0.0132(10) 0.0242(11) 0.0000(8) -0.0022(8) -0.0006(8)
Sb 0.02173(13) 0.02039(13) 0.01681(12) 0.00006(7) -0.00133(8) 0.00183(8)
F1 0.0340(11) 0.0386(11) 0.0199(9) 0.0023(8) -0.0060(7) 0.0059(8)
F2 0.0364(11) 0.0377(11) 0.0207(10) 0.0045(8) -0.0058(8) 0.0043(8)
F3 0.0255(10) 0.0518(12) 0.0336(11) -0.0019(9) 0.0073(8) -0.0031(9)
F4 0.0615(14) 0.0243(10) 0.0351(11) -0.0075(8) -0.0085(9) 0.0108(9)
F5 0.0274(11) 0.0498(12) 0.0349(11) 0.0024(9) 0.0028(8) -0.0092(9)
F6 0.0401(11) 0.0218(9) 0.0352(11) -0.0053(8) -0.0044(8) 0.0078(8)

loop_
_atom_type_symbol
_atom_type_description
_atom_type_scat_dispersion_real
_atom_type_scat_dispersion_imag
_atom_type_scat_source
C C 0.0033 0.0016 'International Tables Vol C Tables 4.2.6.8 and 6.1.1.4'
H H 0.0000 0.0000 'International Tables Vol C Tables 4.2.6.8 and 6.1.1.4'
N N 0.0061 0.0033 'International Tables Vol C Tables 4.2.6.8 and 6.1.1.4'
O O 0.0106 0.0060 'International Tables Vol C Tables 4.2.6.8 and 6.1.1.4'
F F 0.0171 0.0103 'International Tables Vol C Tables 4.2.6.8 and 6.1.1.4'
Ag Ag -0.8971 1.1015 'International Tables Vol C Tables 4.2.6.8 and 6.1.1.4'
Sb Sb -0.5866 1.5461 'International Tables Vol C Tables 4.2.6.8 and 6.1.1.4'

loop_
_geom_angle_atom_site_label_1
_geom_angle_atom_site_label_2
_geom_angle_atom_site_label_3
_geom_angle
_geom_angle_site_symmetry_1
_geom_angle_site_symmetry_3
_geom_angle_publ_flag
N1 Ag N4 145.32(8) . 2_655 ?
N1 Ag N3 106.90(8) . 4_465 ?
N4 Ag N3 107.47(8) 2_655 4_465 ?
N1 Ag F1 99.80(7) . 3_666 ?
N4 Ag F1 84.37(7) 2_655 3_666 ?
N3 Ag F1 75.56(6) 4_465 3_666 ?
N1 Ag F2 107.37(7) . 3_665 ?
N4 Ag F2 88.13(7) 2_655 3_665 ?
N3 Ag F2 71.03(6) 4_465 3_665 ?
F1 Ag F2 141.66(5) 3_666 3_665 ?
N1 Ag F5 73.60(7) . 3_666 ?
N4 Ag F5 84.11(7) 2_655 3_666 ?
N3 Ag F5 122.65(6) 4_465 3_666 ?
F1 Ag F5 49.24(5) 3_666 3_666 ?
F2 Ag F5 165.84(5) 3_665 3_666 ?
N1 C1 C2 123.0(3) . . ?
C1 C2 C3 119.1(3) . . ?
C2 C3 C4 118.6(3) . . ?
C2 C3 C6 120.5(3) . . ?
C4 C3 C6 120.9(3) . . ?
C5 C4 C3 118.3(3) . . ?
N1 C5 C4 123.7(3) . . ?
N2 C6 O1 112.8(2) . . ?
N2 C6 C3 129.9(3) . . ?
O1 C6 C3 117.3(2) . . ?
N3 C7 O1 112.2(2) . . ?
N3 C7 C10 129.1(3) . . ?
O1 C7 C10 118.7(2) . . ?
N4 C8 C9 123.2(3) . . ?
C8 C9 C10 118.8(3) . . ?
C11 C10 C9 118.9(3) . . ?
C11 C10 C7 120.8(3) . . ?
C9 C10 C7 120.3(2) . . ?
C12 C11 C10 118.2(3) . . ?
N4 C12 C11 123.7(3) . . ?
C5 N1 C1 117.3(2) . . ?
C5 N1 Ag 122.96(19) . . ?
C1 N1 Ag 119.6(2) . . ?
C6 N2 N3 105.6(2) . . ?
C7 N3 N2 106.4(2) . . ?
C7 N3 Ag 130.81(19) . 4_666 ?
N2 N3 Ag 120.25(17) . 4_666 ?
C12 N4 C8 117.1(2) . . ?
C12 N4 Ag 122.20(18) . 2_645 ?
C8 N4 Ag 120.00(18) . 2_645 ?
C7 O1 C6 103.0(2) . . ?
F4 Sb F6 179.64(8) . . ?
F4 Sb F3 90.77(9) . . ?
F6 Sb F3 89.20(8) . . ?
F4 Sb F5 90.08(9) . . ?
F6 Sb F5 89.94(8) . . ?
F3 Sb F5 178.94(8) . . ?
F4 Sb F1 90.13(8) . . ?
F6 Sb F1 89.50(8) . . ?
F3 Sb F1 89.62(8) . . ?
F5 Sb F1 89.74(8) . . ?
F4 Sb F2 89.57(8) . . ?
F6 Sb F2 90.79(8) . . ?
F3 Sb F2 90.10(8) . . ?
F5 Sb F2 90.54(8) . . ?
F1 Sb F2 179.59(8) . . ?

loop_
_geom_bond_atom_site_label_1
_geom_bond_atom_site_label_2
_geom_bond_distance
_geom_bond_site_symmetry_2
_geom_bond_publ_flag
Ag N1 2.213(2) . ?
Ag N4 2.217(2) 2_655 ?
Ag N3 2.435(2) 4_465 ?
Ag F1 2.8264(17) 3_666 ?
Ag F2 3.0374(18) 3_665 ?
Ag F5 3.4037(19) 3_666 ?
C1 N1 1.339(4) . ?
C1 C2 1.377(4) . ?
C2 C3 1.381(4) . ?
C3 C4 1.387(4) . ?
C3 C6 1.460(4) . ?
C4 C5 1.379(4) . ?
C5 N1 1.337(4) . ?
C6 N2 1.289(4) . ?
C6 O1 1.368(3) . ?
C7 N3 1.301(4) . ?
C7 O1 1.354(3) . ?
C7 C10 1.461(4) . ?
C8 N4 1.351(3) . ?
C8 C9 1.367(4) . ?
C9 C10 1.389(4) . ?
C10 C11 1.386(4) . ?
C11 C12 1.379(4) . ?
C12 N4 1.337(3) . ?
N2 N3 1.414(3) . ?
N3 Ag 2.435(2) 4_666 ?
N4 Ag 2.217(2) 2_645 ?
Sb F4 1.8646(17) . ?
Sb F6 1.8712(16) . ?
Sb F3 1.8721(17) . ?
Sb F5 1.8747(18) . ?
Sb F1 1.8783(17) . ?
Sb F2 1.8813(17) . ?

loop_
_geom_torsion_atom_site_label_1
_geom_torsion_atom_site_label_2
_geom_torsion_atom_site_label_3
_geom_torsion_atom_site_label_4
_geom_torsion
_geom_torsion_site_symmetry_1
_geom_torsion_site_symmetry_2
_geom_torsion_site_symmetry_3
_geom_torsion_site_symmetry_4
_geom_torsion_publ_flag
N1 C1 C2 C3 -0.3(5) . . . . ?
C1 C2 C3 C4 0.4(4) . . . . ?
C1 C2 C3 C6 179.3(3) . . . . ?
C2 C3 C4 C5 0.0(4) . . . . ?
C6 C3 C4 C5 -178.9(3) . . . . ?
C3 C4 C5 N1 -0.5(4) . . . . ?
C2 C3 C6 N2 176.6(3) . . . . ?
C4 C3 C6 N2 -4.5(5) . . . . ?
C2 C3 C6 O1 -4.9(4) . . . . ?
C4 C3 C6 O1 174.0(2) . . . . ?
N4 C8 C9 C10 1.2(4) . . . . ?
C8 C9 C10 C11 -2.7(4) . . . . ?
C8 C9 C10 C7 176.7(3) . . . . ?
N3 C7 C10 C11 43.1(4) . . . . ?
O1 C7 C10 C11 -138.4(3) . . . . ?
N3 C7 C10 C9 -136.3(3) . . . . ?
O1 C7 C10 C9 42.2(4) . . . . ?
C9 C10 C11 C12 2.0(4) . . . . ?
C7 C10 C11 C12 -177.3(2) . . . . ?
C10 C11 C12 N4 0.2(4) . . . . ?
C4 C5 N1 C1 0.5(4) . . . . ?
C4 C5 N1 Ag 175.7(2) . . . . ?
C2 C1 N1 C5 -0.1(4) . . . . ?
C2 C1 N1 Ag -175.5(2) . . . . ?
N4 Ag N1 C5 6.6(3) 2_655 . . . ?
N3 Ag N1 C5 -165.5(2) 4_465 . . . ?
F1 Ag N1 C5 -87.7(2) 3_666 . . . ?
F2 Ag N1 C5 119.7(2) 3_665 . . . ?
F5 Ag N1 C5 -45.6(2) 3_666 . . . ?
N4 Ag N1 C1 -178.30(19) 2_655 . . . ?
N3 Ag N1 C1 9.6(2) 4_465 . . . ?
F1 Ag N1 C1 87.4(2) 3_666 . . . ?
F2 Ag N1 C1 -65.2(2) 3_665 . . . ?
F5 Ag N1 C1 129.5(2) 3_666 . . . ?
O1 C6 N2 N3 -0.1(3) . . . . ?
C3 C6 N2 N3 178.5(3) . . . . ?
O1 C7 N3 N2 -0.2(3) . . . . ?
C10 C7 N3 N2 178.4(3) . . . . ?
O1 C7 N3 Ag -161.67(17) . . . 4_666 ?
C10 C7 N3 Ag 16.9(4) . . . 4_666 ?
C6 N2 N3 C7 0.2(3) . . . . ?
C6 N2 N3 Ag 164.01(18) . . . 4_666 ?
C11 C12 N4 C8 -1.7(4) . . . . ?
C11 C12 N4 Ag 168.9(2) . . . 2_645 ?
C9 C8 N4 C12 1.0(4) . . . . ?
C9 C8 N4 Ag -169.8(2) . . . 2_645 ?
N3 C7 O1 C6 0.1(3) . . . . ?
C10 C7 O1 C6 -178.6(2) . . . . ?
N2 C6 O1 C7 0.0(3) . . . . ?
C3 C6 O1 C7 -178.8(2) . . . . ?
